data_7219433
loop_
_publ_author_name
'Singh, Namita'
'Vishnoi, Pratap'
'Anantharaman, Ganapathi'

_publ_section_title
;
 Coordination polymers based on copper carboxylates and angular
 2,5-bis(imidazol-1-yl)thiophene (thim2) ligand: sequential structural
 transformations
;
_journal_issue 10
_journal_name_full CrystEngComm
_journal_page_first 2153
_journal_paper_doi 10.1039/C4CE02428A
_journal_volume 17
_journal_year 2015
_chemical_formula_moiety 'C38 H28 Cu2 N4 O8 S'
_chemical_formula_sum 'C38 H28 Cu2 N4 O8 S'
_chemical_formula_weight 827.78
_chemical_name_common 'Coordination Polymer'
_chemical_name_systematic
;
 ?
;
_space_group_IT_number 2
_symmetry_cell_setting triclinic
_symmetry_space_group_name_Hall '-P 1'
_symmetry_space_group_name_H-M 'P -1'
_atom_sites_solution_hydrogens geom
_atom_sites_solution_primary direct
_atom_sites_solution_secondary difmap
_audit_creation_method SHELXL-97
_audit_update_record
;
2014-12-24 deposited with the CCDC.
2015-01-28 downloaded from the CCDC.
;
_cell_angle_alpha 85.22(2)
_cell_angle_beta 74.62(2)
_cell_angle_gamma 71.56(2)
_cell_formula_units_Z 2
_cell_length_a 10.070(5)
_cell_length_b 10.681(6)
_cell_length_c 18.871(12)
_cell_measurement_reflns_used 3754
_cell_measurement_temperature 150(2)
_cell_measurement_theta_max 31.3
_cell_measurement_theta_min 2.3
_cell_volume 1856.5(18)
_computing_cell_refinement 'CrystalClear-SM Expert 2.0 r4'
_computing_data_collection 'CrystalClear-SM Expert 2.0 r4 (Rigaku, 2009)'
_computing_data_reduction 'CrystalClear-SM Expert 2.0 r4'
_computing_molecular_graphics 'CrystalStructure 4.0 (Rigaku, 2010)'
_computing_publication_material 'CrystalStructure 4.0'
_computing_structure_refinement 'SHELXL-97 (Sheldrick, 1997)'
_computing_structure_solution 'SHELXL-97 (Sheldrick, 1997)'
_diffrn_ambient_temperature 150(2)
_diffrn_measured_fraction_theta_full 0.990
_diffrn_measured_fraction_theta_max 0.990
_diffrn_measurement_device_type 'Rigaku Saturn724+ (2x2 bin mode)'
_diffrn_measurement_method 'profile data from \w-scans'
_diffrn_radiation_monochromator graphite
_diffrn_radiation_source 'fine-focus sealed tube'
_diffrn_radiation_type MoK\a
_diffrn_radiation_wavelength 0.71075
_diffrn_reflns_av_R_equivalents 0.0418
_diffrn_reflns_av_sigmaI/netI 0.0639
_diffrn_reflns_limit_h_max 11
_diffrn_reflns_limit_h_min -11
_diffrn_reflns_limit_k_max 12
_diffrn_reflns_limit_k_min -12
_diffrn_reflns_limit_l_max 22
_diffrn_reflns_limit_l_min -13
_diffrn_reflns_number 13947
_diffrn_reflns_theta_full 25.00
_diffrn_reflns_theta_max 25.00
_diffrn_reflns_theta_min 2.72
_exptl_absorpt_coefficient_mu 1.259
_exptl_absorpt_correction_T_max 0.9397
_exptl_absorpt_correction_T_min 0.8636
_exptl_absorpt_correction_type numerical
_exptl_absorpt_process_details 'NUMABS (Rigaku, 1999)'
_exptl_crystal_colour green
_exptl_crystal_density_diffrn 1.481
_exptl_crystal_density_method 'not measured'
_exptl_crystal_description prism
_exptl_crystal_F_000 844
_exptl_crystal_size_max 0.12
_exptl_crystal_size_mid 0.08
_exptl_crystal_size_min 0.05
_refine_diff_density_max 1.553
_refine_diff_density_min -0.901
_refine_diff_density_rms 0.092
_refine_ls_extinction_method none
_refine_ls_goodness_of_fit_ref 1.187
_refine_ls_hydrogen_treatment constr
_refine_ls_matrix_type full
_refine_ls_number_parameters 479
_refine_ls_number_reflns 6467
_refine_ls_number_restraints 0
_refine_ls_restrained_S_all 1.187
_refine_ls_R_factor_all 0.1053
_refine_ls_R_factor_gt 0.0948
_refine_ls_shift/su_max 0.000
_refine_ls_shift/su_mean 0.000
_refine_ls_structure_factor_coef Fsqd
_refine_ls_weighting_details 'calc w=1/[\s^2^(Fo^2^)+(0.0341P)^2^+9.2780P] where P=(Fo^2^+2Fc^2^)/3'
_refine_ls_weighting_scheme calc
_refine_ls_wR_factor_gt 0.1834
_refine_ls_wR_factor_ref 0.1894
_reflns_number_gt 5735
_reflns_number_total 6467
_reflns_threshold_expression >2sigma(I)
_cod_data_source_file c4ce02428a2.cif
_cod_data_source_block 3apr
_cod_depositor_comments
;
The following automatic conversions were performed:

'_symmetry_cell_setting' value 'Triclinic' changed to 'triclinic'
according to
/usr/data/users/saulius/crontab/automatic-downloads/rss-feeds/RSC/lib/dictionaries/cif_core.dic
dictionary named 'cif_core.dic' version 2.4.2 from 2011-04-26.

'_exptl_absorpt_correction_type' value 'Numerical' changed to
'numerical' according to
/usr/data/users/saulius/crontab/automatic-downloads/rss-feeds/RSC/lib/dictionaries/cif_core.dic
dictionary named 'cif_core.dic' version 2.4.2 from 2011-04-26.

Automatic conversion script
Id: cif_fix_values 3008 2015-01-20 13:52:24Z robertas 

 Adding full bibliography for 7219431--7219434.cif.
;
_cod_original_sg_symbol_H-M P-1
_cod_database_code 7219433

loop_
_symmetry_equiv_pos_as_xyz
'x, y, z'
'-x, -y, -z'

loop_
_atom_site_label
_atom_site_type_symbol
_atom_site_fract_x
_atom_site_fract_y
_atom_site_fract_z
_atom_site_U_iso_or_equiv
_atom_site_adp_type
_atom_site_occupancy
_atom_site_symmetry_multiplicity
_atom_site_calc_flag
_atom_site_refinement_flags
Cu1 Cu 0.91995(8) -0.05760(8) 0.05139(5) 0.0365(2) Uani 1 1 d .
Cu2 Cu -0.37038(10) -0.06460(13) 0.46001(5) 0.0635(4) Uani 1 1 d .
S1 S 0.34171(19) -0.2123(2) 0.28948(10) 0.0505(5) Uani 1 1 d .
O1 O 0.7638(5) 0.0674(5) 0.0130(3) 0.0492(13) Uani 1 1 d .
O2 O 1.1030(5) -0.1680(5) 0.0720(3) 0.0496(13) Uani 1 1 d .
O3 O 0.9186(6) 0.0879(5) 0.1113(3) 0.0547(14) Uani 1 1 d .
O4 O 0.9507(6) -0.1875(5) -0.0245(3) 0.0508(13) Uani 1 1 d .
O5 O -0.4461(5) 0.0407(5) 0.3813(3) 0.0517(13) Uani 1 1 d .
O6 O -0.3311(6) -0.1471(8) 0.5528(3) 0.090(2) Uani 1 1 d .
O7 O -0.4646(6) -0.1966(6) 0.4493(3) 0.0635(16) Uani 1 1 d .
O8 O -0.3179(7) 0.0907(9) 0.4815(4) 0.100(3) Uani 1 1 d .
N1 N 0.7706(6) -0.1170(5) 0.1387(3) 0.0374(13) Uani 1 1 d .
N2 N 0.5571(6) -0.1252(5) 0.2049(3) 0.0372(13) Uani 1 1 d .
N3 N 0.0534(6) -0.1825(7) 0.3172(3) 0.0512(17) Uani 1 1 d .
N4 N -0.1639(7) -0.1612(9) 0.3910(3) 0.061(2) Uani 1 1 d .
C1 C 0.6363(7) -0.1012(7) 0.1377(4) 0.0399(16) Uani 1 1 d .
H1 H 0.5994 -0.0762 0.0955 0.048 Uiso 1 1 calc R
C2 C 0.7787(7) -0.1488(7) 0.2098(4) 0.0407(16) Uani 1 1 d .
H2 H 0.8627 -0.1642 0.2273 0.049 Uiso 1 1 calc R
C3 C 0.6478(7) -0.1550(7) 0.2516(4) 0.0404(16) Uani 1 1 d .
H3 H 0.6239 -0.1756 0.3024 0.048 Uiso 1 1 calc R
C4 C 0.4075(7) -0.1112(7) 0.2229(4) 0.0374(15) Uani 1 1 d .
C5 C 0.3077(7) -0.0321(7) 0.1907(4) 0.0446(17) Uani 1 1 d .
H5 H 0.3266 0.0291 0.1528 0.054 Uiso 1 1 calc R
C6 C 0.1702(7) -0.0508(7) 0.2203(4) 0.0455(18) Uani 1 1 d .
H6 H 0.0862 -0.0032 0.2044 0.055 Uiso 1 1 calc R
C7 C 0.1716(7) -0.1436(8) 0.2735(4) 0.0458(18) Uani 1 1 d .
C8 C -0.0719(8) -0.0999(10) 0.3568(4) 0.063(2) Uani 1 1 d .
H8 H -0.0907 -0.0073 0.3593 0.075 Uiso 1 1 calc R
C9 C 0.0414(9) -0.3077(10) 0.3278(5) 0.075(3) Uani 1 1 d .
H9 H 0.1113 -0.3877 0.3077 0.090 Uiso 1 1 calc R
C10 C -0.0941(9) -0.2919(11) 0.3738(5) 0.075(3) Uani 1 1 d .
H10 H -0.1338 -0.3617 0.3913 0.090 Uiso 1 1 calc R
C11 C 0.7770(7) 0.1532(7) -0.0349(4) 0.0393(16) Uani 1 1 d .
C12 C 0.6412(8) 0.2472(7) -0.0502(4) 0.0445(18) Uani 1 1 d .
C13 C 0.5074(8) 0.2358(9) -0.0114(5) 0.060(2) Uani 1 1 d .
H13 H 0.5024 0.1695 0.0252 0.072 Uiso 1 1 calc R
C14 C 0.3796(9) 0.3217(11) -0.0259(6) 0.081(3) Uani 1 1 d .
H14 H 0.2882 0.3125 -0.0005 0.098 Uiso 1 1 calc R
C15 C 0.3890(13) 0.4190(10) -0.0773(7) 0.093(4) Uani 1 1 d .
H15 H 0.3031 0.4805 -0.0858 0.112 Uiso 1 1 calc R
C16 C 0.5219(12) 0.4288(9) -0.1168(7) 0.088(4) Uani 1 1 d .
H16 H 0.5273 0.4937 -0.1542 0.106 Uiso 1 1 calc R
C17 C 0.6466(10) 0.3443(8) -0.1021(5) 0.066(3) Uani 1 1 d .
H17 H 0.7377 0.3535 -0.1282 0.079 Uiso 1 1 calc R
C18 C 0.9707(7) 0.1803(7) 0.0877(4) 0.0424(17) Uani 1 1 d .
C19 C 0.9317(7) 0.2927(8) 0.1408(5) 0.0487(19) Uani 1 1 d .
C20 C 0.8485(9) 0.2870(9) 0.2110(5) 0.063(2) Uani 1 1 d .
H20 H 0.8202 0.2104 0.2271 0.076 Uiso 1 1 calc R
C21 C 0.8054(10) 0.3941(11) 0.2588(6) 0.083(3) Uani 1 1 d .
H21 H 0.7485 0.3903 0.3074 0.099 Uiso 1 1 calc R
C22 C 0.8462(12) 0.5051(11) 0.2347(8) 0.092(4) Uani 1 1 d .
H22 H 0.8157 0.5780 0.2670 0.111 Uiso 1 1 calc R
C23 C 0.9305(12) 0.5123(9) 0.1646(7) 0.081(3) Uani 1 1 d .
H23 H 0.9596 0.5886 0.1488 0.097 Uiso 1 1 calc R
C24 C 0.9717(9) 0.4058(8) 0.1177(6) 0.061(2) Uani 1 1 d .
H24 H 1.0283 0.4101 0.0690 0.073 Uiso 1 1 calc R
C25 C -0.5704(9) 0.1191(9) 0.3870(4) 0.057(2) Uani 1 1 d .
C26 C -0.6086(8) 0.1851(8) 0.3195(4) 0.0462(18) Uani 1 1 d .
C27 C -0.4993(8) 0.1810(7) 0.2552(4) 0.0461(18) Uani 1 1 d .
H27 H -0.4013 0.1373 0.2554 0.055 Uiso 1 1 calc R
C28 C -0.5322(10) 0.2397(8) 0.1915(5) 0.058(2) Uani 1 1 d .
H28 H -0.4572 0.2365 0.1481 0.070 Uiso 1 1 calc R
C29 C -0.6753(10) 0.3033(9) 0.1909(5) 0.067(2) Uani 1 1 d .
H29 H -0.6979 0.3446 0.1472 0.080 Uiso 1 1 calc R
C30 C -0.7852(10) 0.3071(9) 0.2537(5) 0.065(2) Uani 1 1 d .
H30 H -0.8832 0.3490 0.2527 0.078 Uiso 1 1 calc R
C31 C -0.7522(9) 0.2494(9) 0.3183(5) 0.062(2) Uani 1 1 d .
H31 H -0.8275 0.2538 0.3617 0.074 Uiso 1 1 calc R
C32 C -0.5945(10) -0.1857(12) 0.4806(4) 0.074(3) Uani 1 1 d .
C33 C -0.6511(10) -0.2995(13) 0.4719(4) 0.072(3) Uani 1 1 d .
C34 C -0.5617(11) -0.4074(11) 0.4317(6) 0.082(3) Uani 1 1 d .
H34 H -0.4638 -0.4126 0.4092 0.099 Uiso 1 1 calc R
C35 C -0.6135(12) -0.5106(11) 0.4236(6) 0.088(3) Uani 1 1 d .
H35 H -0.5502 -0.5848 0.3946 0.106 Uiso 1 1 calc R
C36 C -0.7536(14) -0.5077(15) 0.4564(6) 0.103(4) Uani 1 1 d .
H36 H -0.7873 -0.5792 0.4512 0.124 Uiso 1 1 calc R
C37 C -0.8413(15) -0.4008(19) 0.4962(7) 0.144(7) Uani 1 1 d .
H37 H -0.9390 -0.3963 0.5189 0.172 Uiso 1 1 calc R
C38 C -0.7914(13) -0.2947(16) 0.5050(6) 0.121(5) Uani 1 1 d .
H38 H -0.8550 -0.2203 0.5338 0.145 Uiso 1 1 calc R

loop_
_atom_site_aniso_label
_atom_site_aniso_U_11
_atom_site_aniso_U_22
_atom_site_aniso_U_33
_atom_site_aniso_U_23
_atom_site_aniso_U_13
_atom_site_aniso_U_12
Cu1 0.0306(4) 0.0380(5) 0.0439(5) 0.0099(4) -0.0116(4) -0.0152(4)
Cu2 0.0332(5) 0.1297(11) 0.0310(5) -0.0057(6) -0.0007(4) -0.0341(6)
S1 0.0325(9) 0.0777(14) 0.0391(10) 0.0180(10) -0.0087(8) -0.0185(9)
O1 0.034(3) 0.059(3) 0.051(3) 0.021(3) -0.016(2) -0.010(2)
O2 0.041(3) 0.051(3) 0.063(3) 0.021(3) -0.025(3) -0.018(2)
O3 0.057(3) 0.051(3) 0.059(3) 0.001(3) -0.010(3) -0.024(3)
O4 0.052(3) 0.051(3) 0.056(3) 0.000(3) -0.013(3) -0.025(3)
O5 0.040(3) 0.070(4) 0.042(3) -0.005(3) -0.001(2) -0.021(3)
O6 0.032(3) 0.184(8) 0.038(3) -0.009(4) -0.009(3) -0.010(4)
O7 0.041(3) 0.101(5) 0.053(3) 0.028(3) -0.013(3) -0.036(3)
O8 0.058(4) 0.206(9) 0.060(4) -0.039(5) 0.014(3) -0.084(5)
N1 0.035(3) 0.038(3) 0.043(3) 0.010(3) -0.011(3) -0.017(3)
N2 0.033(3) 0.043(3) 0.038(3) 0.004(3) -0.006(2) -0.018(3)
N3 0.025(3) 0.086(5) 0.038(3) 0.011(3) -0.004(3) -0.017(3)
N4 0.030(3) 0.119(7) 0.034(3) 0.004(4) 0.001(3) -0.028(4)
C1 0.037(4) 0.047(4) 0.040(4) 0.009(3) -0.013(3) -0.020(3)
C2 0.035(4) 0.041(4) 0.049(4) 0.005(3) -0.015(3) -0.013(3)
C3 0.043(4) 0.041(4) 0.041(4) 0.006(3) -0.015(3) -0.015(3)
C4 0.035(4) 0.045(4) 0.036(4) 0.000(3) -0.006(3) -0.019(3)
C5 0.036(4) 0.048(4) 0.050(4) 0.009(3) -0.015(3) -0.012(3)
C6 0.033(4) 0.049(4) 0.053(5) 0.005(4) -0.014(3) -0.008(3)
C7 0.029(4) 0.070(5) 0.035(4) 0.004(4) -0.001(3) -0.018(4)
C8 0.041(5) 0.100(7) 0.044(5) -0.007(5) 0.003(4) -0.025(5)
C9 0.042(5) 0.083(7) 0.083(7) 0.038(6) -0.007(5) -0.015(5)
C10 0.041(5) 0.111(8) 0.072(6) 0.047(6) -0.012(4) -0.035(5)
C11 0.040(4) 0.041(4) 0.041(4) -0.002(3) -0.019(3) -0.010(3)
C12 0.039(4) 0.039(4) 0.054(5) -0.005(3) -0.023(4) 0.000(3)
C13 0.042(5) 0.076(6) 0.050(5) -0.006(4) -0.010(4) -0.002(4)
C14 0.037(5) 0.096(8) 0.093(8) -0.019(6) -0.019(5) 0.012(5)
C15 0.081(8) 0.063(7) 0.128(10) -0.001(7) -0.059(8) 0.015(6)
C16 0.081(7) 0.051(6) 0.141(11) 0.034(6) -0.059(8) -0.014(5)
C17 0.060(5) 0.044(5) 0.101(7) 0.021(5) -0.045(5) -0.011(4)
C18 0.030(4) 0.033(4) 0.067(5) -0.001(4) -0.022(4) -0.004(3)
C19 0.027(4) 0.051(5) 0.066(5) -0.015(4) -0.013(4) -0.004(3)
C20 0.046(5) 0.066(6) 0.077(6) -0.011(5) -0.013(5) -0.014(4)
C21 0.059(6) 0.087(8) 0.091(8) -0.029(6) -0.013(5) -0.005(5)
C22 0.085(8) 0.055(6) 0.123(10) -0.031(7) -0.027(7) 0.005(6)
C23 0.088(8) 0.036(5) 0.120(9) -0.011(5) -0.043(7) -0.004(5)
C24 0.055(5) 0.042(5) 0.092(7) 0.002(4) -0.033(5) -0.010(4)
C25 0.044(5) 0.088(6) 0.048(5) -0.016(4) -0.004(4) -0.032(5)
C26 0.042(4) 0.056(5) 0.046(4) -0.010(4) -0.012(3) -0.020(4)
C27 0.051(4) 0.043(4) 0.046(4) 0.000(3) -0.005(4) -0.023(4)
C28 0.069(6) 0.047(5) 0.055(5) 0.008(4) -0.004(4) -0.025(4)
C29 0.076(6) 0.065(6) 0.061(6) 0.010(5) -0.022(5) -0.021(5)
C30 0.061(6) 0.071(6) 0.065(6) -0.010(5) -0.027(5) -0.013(5)
C31 0.052(5) 0.085(7) 0.052(5) -0.018(5) -0.012(4) -0.023(5)
C32 0.052(5) 0.153(10) 0.026(4) 0.020(5) -0.016(4) -0.047(6)
C33 0.059(6) 0.148(10) 0.031(4) 0.021(5) -0.022(4) -0.057(7)
C34 0.064(6) 0.091(8) 0.107(9) 0.066(7) -0.043(6) -0.043(6)
C35 0.080(7) 0.089(8) 0.108(9) 0.057(7) -0.046(7) -0.037(6)
C36 0.113(10) 0.172(14) 0.065(7) 0.027(8) -0.038(7) -0.093(10)
C37 0.116(11) 0.29(2) 0.083(9) -0.050(11) 0.011(8) -0.154(14)
C38 0.093(8) 0.237(16) 0.065(7) -0.052(9) 0.014(6) -0.111(10)

loop_
_atom_type_symbol
_atom_type_description
_atom_type_scat_dispersion_real
_atom_type_scat_dispersion_imag
_atom_type_scat_source
C C 0.0033 0.0016 'International Tables Vol C Tables 4.2.6.8 and 6.1.1.4'
H H 0.0000 0.0000 'International Tables Vol C Tables 4.2.6.8 and 6.1.1.4'
Cu Cu 0.3201 1.2651 'International Tables Vol C Tables 4.2.6.8 and 6.1.1.4'
N N 0.0061 0.0033 'International Tables Vol C Tables 4.2.6.8 and 6.1.1.4'
O O 0.0106 0.0060 'International Tables Vol C Tables 4.2.6.8 and 6.1.1.4'
S S 0.1246 0.1234 'International Tables Vol C Tables 4.2.6.8 and 6.1.1.4'

loop_
_geom_angle_atom_site_label_1
_geom_angle_atom_site_label_2
_geom_angle_atom_site_label_3
_geom_angle
_geom_angle_site_symmetry_1
_geom_angle_site_symmetry_3
O2 Cu1 O1 167.6(2) . .
O2 Cu1 O4 87.7(2) . .
O1 Cu1 O4 90.3(2) . .
O2 Cu1 O3 90.2(2) . .
O1 Cu1 O3 89.1(2) . .
O4 Cu1 O3 167.7(2) . .
O2 Cu1 N1 100.0(2) . .
O1 Cu1 N1 92.4(2) . .
O4 Cu1 N1 100.4(2) . .
O3 Cu1 N1 91.9(2) . .
O2 Cu1 Cu1 86.36(15) . 2_755
O1 Cu1 Cu1 81.35(15) . 2_755
O4 Cu1 Cu1 86.85(16) . 2_755
O3 Cu1 Cu1 80.86(16) . 2_755
N1 Cu1 Cu1 170.46(16) . 2_755
O5 Cu2 O6 168.1(2) . .
O5 Cu2 O7 89.8(2) . .
O6 Cu2 O7 90.8(3) . .
O5 Cu2 O8 87.2(3) . .
O6 Cu2 O8 89.7(3) . .
O7 Cu2 O8 167.9(3) . .
O5 Cu2 N4 95.1(2) . .
O6 Cu2 N4 96.6(3) . .
O7 Cu2 N4 96.6(3) . .
O8 Cu2 N4 95.3(3) . .
O5 Cu2 Cu2 81.87(16) . 2_456
O6 Cu2 Cu2 86.35(17) . 2_456
O7 Cu2 Cu2 84.12(18) . 2_456
O8 Cu2 Cu2 83.8(2) . 2_456
N4 Cu2 Cu2 176.9(2) . 2_456
C4 S1 C7 89.6(3) . .
C11 O1 Cu1 126.6(5) . .
C11 O2 Cu1 120.3(4) 2_755 .
C18 O3 Cu1 126.0(5) . .
C18 O4 Cu1 119.9(5) 2_755 .
C25 O5 Cu2 126.8(5) . .
C25 O6 Cu2 120.1(6) 2_456 .
C32 O7 Cu2 123.0(7) . .
C32 O8 Cu2 123.1(6) 2_456 .
C1 N1 C2 106.3(6) . .
C1 N1 Cu1 123.2(4) . .
C2 N1 Cu1 129.0(4) . .
C1 N2 C3 106.8(5) . .
C1 N2 C4 125.2(6) . .
C3 N2 C4 127.8(6) . .
C8 N3 C9 106.8(7) . .
C8 N3 C7 125.3(8) . .
C9 N3 C7 127.9(7) . .
C8 N4 C10 104.9(7) . .
C8 N4 Cu2 123.5(7) . .
C10 N4 Cu2 131.5(6) . .
N1 C1 N2 111.2(6) . .
N1 C1 H1 124.4 . .
N2 C1 H1 124.4 . .
C3 C2 N1 109.7(6) . .
C3 C2 H2 125.2 . .
N1 C2 H2 125.2 . .
C2 C3 N2 106.0(6) . .
C2 C3 H3 127.0 . .
N2 C3 H3 127.0 . .
C5 C4 N2 127.4(6) . .
C5 C4 S1 113.7(5) . .
N2 C4 S1 118.7(5) . .
C4 C5 C6 111.6(7) . .
C4 C5 H5 124.2 . .
C6 C5 H5 124.2 . .
C7 C6 C5 112.8(6) . .
C7 C6 H6 123.6 . .
C5 C6 H6 123.6 . .
C6 C7 N3 128.1(7) . .
C6 C7 S1 112.2(5) . .
N3 C7 S1 119.6(5) . .
N4 C8 N3 112.8(9) . .
N4 C8 H8 123.6 . .
N3 C8 H8 123.6 . .
N3 C9 C10 105.0(9) . .
N3 C9 H9 127.5 . .
C10 C9 H9 127.5 . .
N4 C10 C9 110.5(9) . .
N4 C10 H10 124.7 . .
C9 C10 H10 124.7 . .
O1 C11 O2 125.2(6) . 2_755
O1 C11 C12 117.5(7) . .
O2 C11 C12 117.3(6) 2_755 .
C17 C12 C13 119.2(7) . .
C17 C12 C11 121.1(7) . .
C13 C12 C11 119.7(7) . .
C12 C13 C14 120.4(9) . .
C12 C13 H13 119.8 . .
C14 C13 H13 119.8 . .
C15 C14 C13 118.9(10) . .
C15 C14 H14 120.6 . .
C13 C14 H14 120.6 . .
C14 C15 C16 120.7(9) . .
C14 C15 H15 119.6 . .
C16 C15 H15 119.6 . .
C17 C16 C15 119.9(10) . .
C17 C16 H16 120.0 . .
C15 C16 H16 120.0 . .
C12 C17 C16 120.9(9) . .
C12 C17 H17 119.6 . .
C16 C17 H17 119.6 . .
O4 C18 O3 125.7(7) 2_755 .
O4 C18 C19 118.3(7) 2_755 .
O3 C18 C19 116.0(7) . .
C20 C19 C24 119.5(8) . .
C20 C19 C18 120.0(8) . .
C24 C19 C18 120.5(8) . .
C19 C20 C21 120.0(9) . .
C19 C20 H20 120.0 . .
C21 C20 H20 120.0 . .
C22 C21 C20 119.5(11) . .
C22 C21 H21 120.2 . .
C20 C21 H21 120.2 . .
C21 C22 C23 121.4(10) . .
C21 C22 H22 119.3 . .
C23 C22 H22 119.3 . .
C22 C23 C24 118.5(10) . .
C22 C23 H23 120.7 . .
C24 C23 H23 120.7 . .
C23 C24 C19 121.1(10) . .
C23 C24 H24 119.4 . .
C19 C24 H24 119.4 . .
O5 C25 O6 124.7(8) . 2_456
O5 C25 C26 118.4(7) . .
O6 C25 C26 116.9(8) 2_456 .
C31 C26 C27 118.9(7) . .
C31 C26 C25 121.3(7) . .
C27 C26 C25 119.7(7) . .
C28 C27 C26 120.8(8) . .
C28 C27 H27 119.6 . .
C26 C27 H27 119.6 . .
C27 C28 C29 119.8(8) . .
C27 C28 H28 120.1 . .
C29 C28 H28 120.1 . .
C30 C29 C28 120.4(8) . .
C30 C29 H29 119.8 . .
C28 C29 H29 119.8 . .
C29 C30 C31 119.9(8) . .
C29 C30 H30 120.0 . .
C31 C30 H30 120.0 . .
C30 C31 C26 120.2(8) . .
C30 C31 H31 119.9 . .
C26 C31 H31 119.9 . .
O8 C32 O7 125.8(10) 2_456 .
O8 C32 C33 116.4(8) 2_456 .
O7 C32 C33 117.7(10) . .
C34 C33 C38 119.1(11) . .
C34 C33 C32 120.0(9) . .
C38 C33 C32 120.8(11) . .
C33 C34 C35 120.0(10) . .
C33 C34 H34 120.0 . .
C35 C34 H34 120.0 . .
C36 C35 C34 121.7(13) . .
C36 C35 H35 119.1 . .
C34 C35 H35 119.1 . .
C37 C36 C35 117.9(13) . .
C37 C36 H36 121.0 . .
C35 C36 H36 121.0 . .
C36 C37 C38 121.4(12) . .
C36 C37 H37 119.3 . .
C38 C37 H37 119.3 . .
C33 C38 C37 119.8(13) . .
C33 C38 H38 120.1 . .
C37 C38 H38 120.1 . .

loop_
_geom_bond_atom_site_label_1
_geom_bond_atom_site_label_2
_geom_bond_distance
_geom_bond_site_symmetry_2
Cu1 O2 1.967(5) .
Cu1 O1 1.974(5) .
Cu1 O4 1.974(5) .
Cu1 O3 1.991(5) .
Cu1 N1 2.120(5) .
Cu1 Cu1 2.6597(19) 2_755
Cu2 O5 1.958(5) .
Cu2 O6 1.972(6) .
Cu2 O7 1.981(6) .
Cu2 O8 1.994(8) .
Cu2 N4 2.125(7) .
Cu2 Cu2 2.641(2) 2_456
S1 C4 1.723(7) .
S1 C7 1.734(7) .
O1 C11 1.245(8) .
O2 C11 1.276(8) 2_755
O3 C18 1.257(8) .
O4 C18 1.256(9) 2_755
O5 C25 1.250(9) .
O6 C25 1.278(9) 2_456
O7 C32 1.256(10) .
O8 C32 1.241(12) 2_456
N1 C1 1.314(8) .
N1 C2 1.374(9) .
N2 C1 1.360(8) .
N2 C3 1.382(8) .
N2 C4 1.415(8) .
N3 C8 1.354(10) .
N3 C9 1.373(11) .
N3 C7 1.416(9) .
N4 C8 1.303(10) .
N4 C10 1.372(12) .
C1 H1 0.9500 .
C2 C3 1.363(9) .
C2 H2 0.9500 .
C3 H3 0.9500 .
C4 C5 1.339(9) .
C5 C6 1.420(10) .
C5 H5 0.9500 .
C6 C7 1.350(10) .
C6 H6 0.9500 .
C8 H8 0.9500 .
C9 C10 1.377(11) .
C9 H9 0.9500 .
C10 H10 0.9500 .
C11 O2 1.276(8) 2_755
C11 C12 1.502(9) .
C12 C17 1.370(11) .
C12 C13 1.390(11) .
C13 C14 1.403(11) .
C13 H13 0.9500 .
C14 C15 1.370(15) .
C14 H14 0.9500 .
C15 C16 1.380(15) .
C15 H15 0.9500 .
C16 C17 1.377(11) .
C16 H16 0.9500 .
C17 H17 0.9500 .
C18 O4 1.256(9) 2_755
C18 C19 1.514(10) .
C19 C20 1.376(11) .
C19 C24 1.393(11) .
C20 C21 1.400(12) .
C20 H20 0.9500 .
C21 C22 1.378(15) .
C21 H21 0.9500 .
C22 C23 1.380(15) .
C22 H22 0.9500 .
C23 C24 1.387(12) .
C23 H23 0.9500 .
C24 H24 0.9500 .
C25 O6 1.278(9) 2_456
C25 C26 1.485(11) .
C26 C31 1.396(11) .
C26 C27 1.398(10) .
C27 C28 1.379(11) .
C27 H27 0.9500 .
C28 C29 1.388(12) .
C28 H28 0.9500 .
C29 C30 1.383(12) .
C29 H29 0.9500 .
C30 C31 1.392(12) .
C30 H30 0.9500 .
C31 H31 0.9500 .
C32 O8 1.241(12) 2_456
C32 C33 1.534(14) .
C33 C34 1.356(14) .
C33 C38 1.371(13) .
C34 C35 1.394(14) .
C34 H34 0.9500 .
C35 C36 1.374(14) .
C35 H35 0.9500 .
C36 C37 1.342(19) .
C36 H36 0.9500 .
C37 C38 1.415(17) .
C37 H37 0.9500 .
C38 H38 0.9500 .

loop_
_geom_torsion_atom_site_label_1
_geom_torsion_atom_site_label_2
_geom_torsion_atom_site_label_3
_geom_torsion_atom_site_label_4
_geom_torsion
_geom_torsion_site_symmetry_1
_geom_torsion_site_symmetry_4
O2 Cu1 O1 C11 -10.2(15) . .
O4 Cu1 O1 C11 -90.8(6) . .
O3 Cu1 O1 C11 76.9(6) . .
N1 Cu1 O1 C11 168.8(6) . .
Cu1 Cu1 O1 C11 -4.0(6) 2_755 .
O1 Cu1 O2 C11 5.4(14) . 2_755
O4 Cu1 O2 C11 86.3(5) . 2_755
O3 Cu1 O2 C11 -81.5(5) . 2_755
N1 Cu1 O2 C11 -173.5(5) . 2_755
Cu1 Cu1 O2 C11 -0.7(5) 2_755 2_755
O2 Cu1 O3 C18 92.1(6) . .
O1 Cu1 O3 C18 -75.6(6) . .
O4 Cu1 O3 C18 11.7(14) . .
N1 Cu1 O3 C18 -167.9(6) . .
Cu1 Cu1 O3 C18 5.8(5) 2_755 .
O2 Cu1 O4 C18 -84.0(5) . 2_755
O1 Cu1 O4 C18 83.8(5) . 2_755
O3 Cu1 O4 C18 -3.3(13) . 2_755
N1 Cu1 O4 C18 176.2(5) . 2_755
Cu1 Cu1 O4 C18 2.5(5) 2_755 2_755
O6 Cu2 O5 C25 -11.6(17) . .
O7 Cu2 O5 C25 81.3(7) . .
O8 Cu2 O5 C25 -87.0(7) . .
N4 Cu2 O5 C25 177.9(7) . .
Cu2 Cu2 O5 C25 -2.8(6) 2_456 .
O5 Cu2 O6 C25 10.2(19) . 2_456
O7 Cu2 O6 C25 -82.5(7) . 2_456
O8 Cu2 O6 C25 85.4(7) . 2_456
N4 Cu2 O6 C25 -179.3(7) . 2_456
Cu2 Cu2 O6 C25 1.6(7) 2_456 2_456
O5 Cu2 O7 C32 -84.8(6) . .
O6 Cu2 O7 C32 83.3(6) . .
O8 Cu2 O7 C32 -9.0(16) . .
N4 Cu2 O7 C32 -179.9(6) . .
Cu2 Cu2 O7 C32 -2.9(6) 2_456 .
O5 Cu2 O8 C32 82.3(8) . 2_456
O6 Cu2 O8 C32 -86.2(8) . 2_456
O7 Cu2 O8 C32 6.2(19) . 2_456
N4 Cu2 O8 C32 177.2(8) . 2_456
Cu2 Cu2 O8 C32 0.2(7) 2_456 2_456
O2 Cu1 N1 C1 -159.4(5) . .
O1 Cu1 N1 C1 20.9(6) . .
O4 Cu1 N1 C1 -69.8(6) . .
O3 Cu1 N1 C1 110.1(6) . .
Cu1 Cu1 N1 C1 69.3(12) 2_755 .
O2 Cu1 N1 C2 36.6(6) . .
O1 Cu1 N1 C2 -143.2(6) . .
O4 Cu1 N1 C2 126.1(6) . .
O3 Cu1 N1 C2 -54.0(6) . .
Cu1 Cu1 N1 C2 -94.8(10) 2_755 .
O5 Cu2 N4 C8 64.6(7) . .
O6 Cu2 N4 C8 -113.5(7) . .
O7 Cu2 N4 C8 155.0(6) . .
O8 Cu2 N4 C8 -23.1(7) . .
Cu2 Cu2 N4 C8 51(4) 2_456 .
O5 Cu2 N4 C10 -118.2(8) . .
O6 Cu2 N4 C10 63.7(8) . .
O7 Cu2 N4 C10 -27.8(8) . .
O8 Cu2 N4 C10 154.1(8) . .
Cu2 Cu2 N4 C10 -132(4) 2_456 .
C2 N1 C1 N2 -1.8(8) . .
Cu1 N1 C1 N2 -169.0(4) . .
C3 N2 C1 N1 1.6(8) . .
C4 N2 C1 N1 177.0(6) . .
C1 N1 C2 C3 1.4(8) . .
Cu1 N1 C2 C3 167.5(5) . .
N1 C2 C3 N2 -0.4(8) . .
C1 N2 C3 C2 -0.6(8) . .
C4 N2 C3 C2 -176.0(6) . .
C1 N2 C4 C5 -25.9(11) . .
C3 N2 C4 C5 148.6(8) . .
C1 N2 C4 S1 149.5(6) . .
C3 N2 C4 S1 -36.0(9) . .
C7 S1 C4 C5 -0.4(6) . .
C7 S1 C4 N2 -176.5(6) . .
N2 C4 C5 C6 176.0(7) . .
S1 C4 C5 C6 0.4(8) . .
C4 C5 C6 C7 -0.2(10) . .
C5 C6 C7 N3 176.3(7) . .
C5 C6 C7 S1 -0.1(9) . .
C8 N3 C7 C6 -52.4(12) . .
C9 N3 C7 C6 127.0(10) . .
C8 N3 C7 S1 123.8(7) . .
C9 N3 C7 S1 -56.8(10) . .
C4 S1 C7 C6 0.3(6) . .
C4 S1 C7 N3 -176.5(7) . .
C10 N4 C8 N3 1.0(9) . .
Cu2 N4 C8 N3 178.8(5) . .
C9 N3 C8 N4 -0.8(10) . .
C7 N3 C8 N4 178.7(7) . .
C8 N3 C9 C10 0.3(10) . .
C7 N3 C9 C10 -179.2(7) . .
C8 N4 C10 C9 -0.7(10) . .
Cu2 N4 C10 C9 -178.3(6) . .
N3 C9 C10 N4 0.2(11) . .
Cu1 O1 C11 O2 6.1(11) . 2_755
Cu1 O1 C11 C12 -173.7(4) . .
O1 C11 C12 C17 -180.0(7) . .
O2 C11 C12 C17 0.1(11) 2_755 .
O1 C11 C12 C13 -0.1(10) . .
O2 C11 C12 C13 -179.9(7) 2_755 .
C17 C12 C13 C14 0.9(13) . .
C11 C12 C13 C14 -179.0(8) . .
C12 C13 C14 C15 -1.9(14) . .
C13 C14 C15 C16 3.2(17) . .
C14 C15 C16 C17 -3.4(18) . .
C13 C12 C17 C16 -1.1(14) . .
C11 C12 C17 C16 178.9(8) . .
C15 C16 C17 C12 2.3(16) . .
Cu1 O3 C18 O4 -10.2(10) . 2_755
Cu1 O3 C18 C19 168.8(4) . .
O4 C18 C19 C20 -178.6(7) 2_755 .
O3 C18 C19 C20 2.4(10) . .
O4 C18 C19 C24 5.5(10) 2_755 .
O3 C18 C19 C24 -173.6(6) . .
C24 C19 C20 C21 -0.3(12) . .
C18 C19 C20 C21 -176.4(7) . .
C19 C20 C21 C22 0.4(14) . .
C20 C21 C22 C23 -0.9(16) . .
C21 C22 C23 C24 1.2(16) . .
C22 C23 C24 C19 -1.1(14) . .
C20 C19 C24 C23 0.7(12) . .
C18 C19 C24 C23 176.7(7) . .
Cu2 O5 C25 O6 2.6(13) . 2_456
Cu2 O5 C25 C26 -177.2(5) . .
O5 C25 C26 C31 165.2(8) . .
O6 C25 C26 C31 -14.6(12) 2_456 .
O5 C25 C26 C27 -13.5(11) . .
O6 C25 C26 C27 166.7(8) 2_456 .
C31 C26 C27 C28 0.2(11) . .
C25 C26 C27 C28 178.9(7) . .
C26 C27 C28 C29 -0.2(12) . .
C27 C28 C29 C30 -0.7(13) . .
C28 C29 C30 C31 1.5(14) . .
C29 C30 C31 C26 -1.5(13) . .
C27 C26 C31 C30 0.6(12) . .
C25 C26 C31 C30 -178.1(8) . .
Cu2 O7 C32 O8 3.9(12) . 2_456
Cu2 O7 C32 C33 -175.9(5) . .
O8 C32 C33 C34 -179.5(9) 2_456 .
O7 C32 C33 C34 0.3(12) . .
O8 C32 C33 C38 -0.3(13) 2_456 .
O7 C32 C33 C38 179.5(9) . .
C38 C33 C34 C35 1.0(15) . .
C32 C33 C34 C35 -179.7(8) . .
C33 C34 C35 C36 -1.2(15) . .
C34 C35 C36 C37 1.0(17) . .
C35 C36 C37 C38 -1(2) . .
C34 C33 C38 C37 -0.8(18) . .
C32 C33 C38 C37 180.0(11) . .
C36 C37 C38 C33 1(2) . .
